data_4025348
loop_
_publ_author_name
'Ying Cheng'
'Jiang-Hua Peng'
'Jia-Qi Li'

_publ_section_title
;
 Orthogonal Synthesis of Densely Functionalized Pyrroles and Thiophenes
 from the Reactions of Imidazo[1,5-a]pyridine Carbene-Derived Zwitterions
 with Electron-Deficient Alkynes
;
_journal_name_full 'Journal of Organic Chemistry'
_journal_page_first 2382
_journal_page_last 2388
_journal_paper_doi 10.1021/jo100225r
_journal_volume 75
_journal_year 2010
_chemical_formula_moiety 'C31 H23 Br Cl N3 O2 S'
_chemical_formula_sum 'C31 H23 Br Cl N3 O2 S'
_chemical_formula_weight 616.94
_chemical_name_systematic
; 
 ? 
;
_space_group_IT_number 14
_symmetry_cell_setting monoclinic
_symmetry_space_group_name_Hall '-P 2ybc'
_symmetry_space_group_name_H-M 'P 1 21/c 1'
_atom_sites_solution_hydrogens geom
_atom_sites_solution_primary direct
_atom_sites_solution_secondary difmap
_audit_creation_method SHELXL-97
_cell_angle_alpha 90.00
_cell_angle_beta 97.588(5)
_cell_angle_gamma 90.00
_cell_formula_units_Z 4
_cell_length_a 10.2162(12)
_cell_length_b 15.3633(17)
_cell_length_c 17.547(2)
_cell_measurement_reflns_used 5930
_cell_measurement_temperature 113(2)
_cell_measurement_theta_max 27.9
_cell_measurement_theta_min 1.8
_cell_volume 2730.0(5)
_computing_cell_refinement CrystalClear
_computing_data_collection CrystalClear
_computing_data_reduction CrystalClear
_computing_publication_material 'CrystalStructure 3.7.0'
_computing_structure_refinement 'SHELXL-97 (Sheldrick, 1997)'
_computing_structure_solution 'SHELXS-97 (Sheldrick, 1990)'
_diffrn_ambient_temperature 113(2)
_diffrn_detector_area_resol_mean 7.31
_diffrn_measured_fraction_theta_full 0.995
_diffrn_measured_fraction_theta_max 0.995
_diffrn_measurement_device_type 'Rigaku Saturn'
_diffrn_measurement_method \w
_diffrn_radiation_monochromator cofnocal
_diffrn_radiation_source 'rotating anode'
_diffrn_radiation_type MoK\a
_diffrn_radiation_wavelength 0.71070
_diffrn_reflns_av_R_equivalents 0.0558
_diffrn_reflns_av_sigmaI/netI 0.0510
_diffrn_reflns_limit_h_max 13
_diffrn_reflns_limit_h_min -13
_diffrn_reflns_limit_k_max 20
_diffrn_reflns_limit_k_min -18
_diffrn_reflns_limit_l_max 23
_diffrn_reflns_limit_l_min -23
_diffrn_reflns_number 25264
_diffrn_reflns_theta_full 27.88
_diffrn_reflns_theta_max 27.88
_diffrn_reflns_theta_min 1.77
_diffrn_standards_decay_% 0
_diffrn_standards_interval_count 0
_diffrn_standards_interval_time 0
_diffrn_standards_number 0
_exptl_absorpt_coefficient_mu 1.715
_exptl_absorpt_correction_T_max 0.7254
_exptl_absorpt_correction_T_min 0.6837
_exptl_absorpt_correction_type numerical
_exptl_absorpt_process_details 'numabs (Rigaku, 2005)'
_exptl_crystal_colour colorless
_exptl_crystal_density_diffrn 1.501
_exptl_crystal_density_method 'not measured'
_exptl_crystal_description block
_exptl_crystal_F_000 1256
_exptl_crystal_size_max 0.24
_exptl_crystal_size_mid 0.22
_exptl_crystal_size_min 0.20
_refine_diff_density_max 0.432
_refine_diff_density_min -0.719
_refine_diff_density_rms 0.103
_refine_ls_extinction_method none
_refine_ls_goodness_of_fit_ref 1.102
_refine_ls_hydrogen_treatment constr
_refine_ls_matrix_type full
_refine_ls_number_parameters 353
_refine_ls_number_reflns 6486
_refine_ls_number_restraints 0
_refine_ls_restrained_S_all 1.102
_refine_ls_R_factor_all 0.0563
_refine_ls_R_factor_gt 0.0423
_refine_ls_shift/su_max 0.001
_refine_ls_shift/su_mean 0.000
_refine_ls_structure_factor_coef Fsqd
_refine_ls_weighting_details 'calc w=1/[\s^2^(Fo^2^)+(0.0571P)^2^+0.0000P] where P=(Fo^2^+2Fc^2^)/3'
_refine_ls_weighting_scheme calc
_refine_ls_wR_factor_gt 0.0979
_refine_ls_wR_factor_ref 0.1163
_reflns_number_gt 5373
_reflns_number_total 6486
_reflns_threshold_expression >2sigma(I)
_cod_data_source_file jo100225r_si_001.cif
_cod_data_source_block shelxl
_cod_original_cell_volume 2729.9(5)
_cod_database_code 4025348

loop_
_symmetry_equiv_pos_as_xyz
'x, y, z'
'-x, y+1/2, -z+1/2'
'-x, -y, -z'
'x, -y-1/2, z-1/2'

loop_
_atom_site_label
_atom_site_type_symbol
_atom_site_fract_x
_atom_site_fract_y
_atom_site_fract_z
_atom_site_U_iso_or_equiv
_atom_site_adp_type
_atom_site_occupancy
_atom_site_symmetry_multiplicity
_atom_site_calc_flag
_atom_site_refinement_flags
_atom_site_disorder_assembly
_atom_site_disorder_group
Br1 Br -0.42172(3) 0.568599(18) 0.200662(16) 0.03218(10) Uani 1 1 d . . .
Cl1 Cl 0.13919(7) 0.87573(4) -0.01513(4) 0.03534(18) Uani 1 1 d . . .
S1 S 0.21696(6) 0.49235(4) 0.11616(3) 0.02008(14) Uani 1 1 d . . .
O1 O 0.13807(17) 0.08526(11) 0.14094(12) 0.0310(4) Uani 1 1 d . . .
O2 O 0.31545(17) 0.13191(10) 0.08852(10) 0.0248(4) Uani 1 1 d . . .
N1 N 0.2138(2) 0.60840(13) 0.23030(12) 0.0248(5) Uani 1 1 d . . .
N2 N 0.4049(2) 0.36370(14) 0.02883(12) 0.0270(5) Uani 1 1 d . . .
N3 N 0.05285(18) 0.35400(13) 0.13986(11) 0.0195(4) Uani 1 1 d . . .
C1 C 0.2193(2) 0.52800(15) 0.21446(13) 0.0203(5) Uani 1 1 d . . .
C2 C 0.2320(2) 0.46231(15) 0.27724(13) 0.0201(5) Uani 1 1 d . . .
C3 C 0.1520(2) 0.47006(16) 0.33548(14) 0.0229(5) Uani 1 1 d . . .
H3 H 0.0894 0.5160 0.3342 0.028 Uiso 1 1 calc R . .
C4 C 0.1644(3) 0.41015(17) 0.39528(15) 0.0279(6) Uani 1 1 d . . .
H4 H 0.1100 0.4151 0.4350 0.033 Uiso 1 1 calc R . .
C5 C 0.2553(3) 0.34338(17) 0.39737(14) 0.0289(6) Uani 1 1 d . . .
H5 H 0.2634 0.3027 0.4385 0.035 Uiso 1 1 calc R . .
C6 C 0.3343(3) 0.33583(16) 0.33976(15) 0.0277(6) Uani 1 1 d . . .
H6 H 0.3962 0.2895 0.3411 0.033 Uiso 1 1 calc R . .
C7 C 0.3241(2) 0.39531(16) 0.27986(14) 0.0228(5) Uani 1 1 d . . .
H7 H 0.3798 0.3904 0.2408 0.027 Uiso 1 1 calc R . .
C8 C 0.1948(2) 0.67175(15) 0.17083(14) 0.0232(5) Uani 1 1 d . . .
C9 C 0.0734(3) 0.68069(16) 0.12481(15) 0.0281(6) Uani 1 1 d . . .
H9 H 0.0019 0.6436 0.1326 0.034 Uiso 1 1 calc R . .
C10 C 0.0569(3) 0.74338(16) 0.06804(15) 0.0273(6) Uani 1 1 d . . .
H10 H -0.0254 0.7486 0.0361 0.033 Uiso 1 1 calc R . .
C11 C 0.1601(3) 0.79880(16) 0.05736(14) 0.0254(5) Uani 1 1 d . . .
C12 C 0.2805(2) 0.79181(16) 0.10400(14) 0.0254(5) Uani 1 1 d . . .
H12 H 0.3510 0.8300 0.0970 0.030 Uiso 1 1 calc R . .
C13 C 0.2970(2) 0.72864(15) 0.16094(14) 0.0236(5) Uani 1 1 d . . .
H13 H 0.3788 0.7242 0.1934 0.028 Uiso 1 1 calc R . .
C14 C 0.1733(2) 0.38317(14) 0.11914(13) 0.0186(5) Uani 1 1 d . . .
C15 C 0.2497(2) 0.31077(15) 0.10941(13) 0.0184(5) Uani 1 1 d . . .
C16 C 0.1739(2) 0.23636(15) 0.12546(13) 0.0194(5) Uani 1 1 d . . .
C17 C 0.0552(2) 0.26575(15) 0.14454(13) 0.0216(5) Uani 1 1 d . . .
H17 H -0.0137 0.2302 0.1587 0.026 Uiso 1 1 calc R . .
C18 C 0.3862(2) 0.31544(15) 0.09058(13) 0.0198(5) Uani 1 1 d . . .
C19 C 0.4894(2) 0.27327(16) 0.13586(15) 0.0248(5) Uani 1 1 d . . .
H19 H 0.4732 0.2417 0.1802 0.030 Uiso 1 1 calc R . .
C20 C 0.6151(3) 0.27770(17) 0.11586(17) 0.0317(6) Uani 1 1 d . . .
H20 H 0.6864 0.2481 0.1452 0.038 Uiso 1 1 calc R . .
C21 C 0.6350(3) 0.32627(18) 0.05202(16) 0.0327(6) Uani 1 1 d . . .
H21 H 0.7203 0.3304 0.0363 0.039 Uiso 1 1 calc R . .
C22 C 0.5289(3) 0.36845(19) 0.01171(16) 0.0323(6) Uani 1 1 d . . .
H22 H 0.5444 0.4032 -0.0310 0.039 Uiso 1 1 calc R . .
C23 C -0.0568(2) 0.40682(15) 0.15436(14) 0.0196(5) Uani 1 1 d . . .
C24 C -0.1092(2) 0.46819(15) 0.10066(14) 0.0227(5) Uani 1 1 d . . .
H24 H -0.0711 0.4762 0.0546 0.027 Uiso 1 1 calc R . .
C25 C -0.2168(2) 0.51751(16) 0.11437(14) 0.0234(5) Uani 1 1 d . . .
H25 H -0.2522 0.5606 0.0786 0.028 Uiso 1 1 calc R . .
C26 C -0.2722(2) 0.50302(16) 0.18124(14) 0.0226(5) Uani 1 1 d . . .
C27 C -0.2221(2) 0.44070(15) 0.23445(15) 0.0236(5) Uani 1 1 d . . .
H27 H -0.2622 0.4311 0.2796 0.028 Uiso 1 1 calc R . .
C28 C -0.1132(2) 0.39292(15) 0.22096(14) 0.0216(5) Uani 1 1 d . . .
H28 H -0.0770 0.3506 0.2572 0.026 Uiso 1 1 calc R . .
C29 C 0.2040(2) 0.14333(15) 0.12027(13) 0.0206(5) Uani 1 1 d . . .
C30 C 0.3661(3) 0.04425(16) 0.08376(16) 0.0273(6) Uani 1 1 d . . .
H30A H 0.3269 0.0162 0.0353 0.033 Uiso 1 1 calc R . .
H30B H 0.3441 0.0088 0.1275 0.033 Uiso 1 1 calc R . .
C31 C 0.5127(3) 0.05154(17) 0.08624(16) 0.0308(6) Uani 1 1 d . . .
H31A H 0.5331 0.0918 0.0461 0.046 Uiso 1 1 calc R . .
H31B H 0.5497 -0.0059 0.0775 0.046 Uiso 1 1 calc R . .
H31C H 0.5512 0.0735 0.1367 0.046 Uiso 1 1 calc R . .

loop_
_atom_site_aniso_label
_atom_site_aniso_U_11
_atom_site_aniso_U_22
_atom_site_aniso_U_33
_atom_site_aniso_U_23
_atom_site_aniso_U_13
_atom_site_aniso_U_12
Br1 0.02445(17) 0.03560(18) 0.03741(17) 0.00006(11) 0.00754(12) 0.01149(11)
Cl1 0.0417(4) 0.0252(3) 0.0363(4) 0.0075(3) -0.0053(3) -0.0044(3)
S1 0.0216(3) 0.0172(3) 0.0218(3) 0.0005(2) 0.0040(2) -0.0004(2)
O1 0.0234(10) 0.0202(9) 0.0500(12) 0.0058(8) 0.0068(9) -0.0002(7)
O2 0.0298(10) 0.0164(8) 0.0301(9) 0.0000(7) 0.0115(8) 0.0033(7)
N1 0.0261(12) 0.0211(11) 0.0263(11) 0.0007(9) -0.0004(9) 0.0014(9)
N2 0.0244(12) 0.0319(12) 0.0256(11) 0.0010(9) 0.0060(9) -0.0004(9)
N3 0.0148(10) 0.0191(10) 0.0244(10) -0.0026(8) 0.0024(8) 0.0010(8)
C1 0.0155(12) 0.0207(12) 0.0242(12) -0.0013(10) 0.0012(10) 0.0007(9)
C2 0.0199(13) 0.0172(11) 0.0224(12) -0.0013(9) -0.0003(10) -0.0019(9)
C3 0.0237(13) 0.0200(12) 0.0246(12) -0.0042(10) 0.0012(10) -0.0013(10)
C4 0.0312(15) 0.0296(14) 0.0236(13) -0.0023(11) 0.0062(11) -0.0068(11)
C5 0.0370(16) 0.0241(13) 0.0244(13) 0.0043(10) 0.0002(11) -0.0048(12)
C6 0.0307(15) 0.0207(13) 0.0294(13) 0.0003(10) -0.0045(11) 0.0024(11)
C7 0.0214(13) 0.0248(13) 0.0214(12) -0.0035(10) -0.0004(10) 0.0005(10)
C8 0.0287(14) 0.0147(11) 0.0260(13) -0.0037(9) 0.0027(10) 0.0034(10)
C9 0.0246(14) 0.0212(13) 0.0381(15) -0.0010(11) 0.0031(11) -0.0022(10)
C10 0.0241(13) 0.0195(12) 0.0370(15) 0.0012(11) -0.0010(11) 0.0021(10)
C11 0.0282(14) 0.0190(12) 0.0282(13) -0.0006(10) 0.0010(11) 0.0006(10)
C12 0.0246(14) 0.0214(13) 0.0303(13) -0.0024(10) 0.0040(11) -0.0026(10)
C13 0.0219(13) 0.0206(12) 0.0275(13) -0.0022(10) 0.0003(10) 0.0010(10)
C14 0.0194(12) 0.0163(11) 0.0197(11) -0.0006(9) 0.0014(9) -0.0008(9)
C15 0.0174(12) 0.0195(12) 0.0179(11) 0.0010(9) 0.0003(9) 0.0010(9)
C16 0.0204(12) 0.0173(11) 0.0199(11) 0.0002(9) 0.0004(9) 0.0019(9)
C17 0.0203(13) 0.0197(12) 0.0247(12) 0.0011(10) 0.0035(10) -0.0001(10)
C18 0.0191(12) 0.0191(12) 0.0211(11) -0.0038(9) 0.0024(9) 0.0001(9)
C19 0.0225(13) 0.0215(13) 0.0298(13) 0.0004(10) 0.0006(11) 0.0009(10)
C20 0.0201(13) 0.0292(14) 0.0438(16) -0.0096(12) -0.0033(12) 0.0031(11)
C21 0.0191(14) 0.0368(15) 0.0438(16) -0.0181(13) 0.0099(12) -0.0058(11)
C22 0.0285(15) 0.0406(16) 0.0299(14) -0.0024(12) 0.0119(12) -0.0066(12)
C23 0.0146(12) 0.0193(11) 0.0241(12) -0.0020(9) -0.0001(9) 0.0028(9)
C24 0.0195(13) 0.0239(13) 0.0247(12) 0.0018(10) 0.0028(10) -0.0011(10)
C25 0.0186(13) 0.0227(13) 0.0280(13) 0.0036(10) 0.0000(10) 0.0022(10)
C26 0.0176(12) 0.0211(12) 0.0287(13) -0.0033(10) 0.0018(10) 0.0019(9)
C27 0.0208(13) 0.0260(13) 0.0246(12) -0.0013(10) 0.0048(10) 0.0029(10)
C28 0.0215(13) 0.0197(12) 0.0231(12) -0.0003(10) 0.0007(10) 0.0001(10)
C29 0.0184(12) 0.0206(12) 0.0219(12) -0.0006(10) -0.0016(10) 0.0007(10)
C30 0.0370(16) 0.0157(12) 0.0309(14) 0.0016(10) 0.0103(12) 0.0068(11)
C31 0.0314(15) 0.0294(14) 0.0309(14) -0.0036(11) 0.0013(12) 0.0105(12)

loop_
_atom_type_symbol
_atom_type_description
_atom_type_scat_dispersion_real
_atom_type_scat_dispersion_imag
_atom_type_scat_source
C C 0.0033 0.0016 'International Tables Vol C Tables 4.2.6.8 and 6.1.1.4'
H H 0.0000 0.0000 'International Tables Vol C Tables 4.2.6.8 and 6.1.1.4'
Br Br -0.2901 2.4595 'International Tables Vol C Tables 4.2.6.8 and 6.1.1.4'
Cl Cl 0.1484 0.1585 'International Tables Vol C Tables 4.2.6.8 and 6.1.1.4'
N N 0.0061 0.0033 'International Tables Vol C Tables 4.2.6.8 and 6.1.1.4'
O O 0.0106 0.0060 'International Tables Vol C Tables 4.2.6.8 and 6.1.1.4'
S S 0.1246 0.1234 'International Tables Vol C Tables 4.2.6.8 and 6.1.1.4'

loop_
_geom_angle_atom_site_label_1
_geom_angle_atom_site_label_2
_geom_angle_atom_site_label_3
_geom_angle
_geom_angle_site_symmetry_1
_geom_angle_site_symmetry_3
_geom_angle_publ_flag
C14 S1 C1 103.58(11) . . ?
C29 O2 C30 118.28(18) . . ?
C1 N1 C8 120.8(2) . . ?
C22 N2 C18 116.6(2) . . ?
C17 N3 C14 108.99(18) . . ?
C17 N3 C23 124.2(2) . . ?
C14 N3 C23 126.8(2) . . ?
N1 C1 C2 120.0(2) . . ?
N1 C1 S1 120.58(19) . . ?
C2 C1 S1 119.37(17) . . ?
C7 C2 C3 119.9(2) . . ?
C7 C2 C1 121.2(2) . . ?
C3 C2 C1 118.9(2) . . ?
C4 C3 C2 119.5(2) . . ?
C4 C3 H3 120.2 . . ?
C2 C3 H3 120.2 . . ?
C5 C4 C3 120.4(2) . . ?
C5 C4 H4 119.8 . . ?
C3 C4 H4 119.8 . . ?
C6 C5 C4 120.0(2) . . ?
C6 C5 H5 120.0 . . ?
C4 C5 H5 120.0 . . ?
C5 C6 C7 120.5(2) . . ?
C5 C6 H6 119.8 . . ?
C7 C6 H6 119.8 . . ?
C6 C7 C2 119.7(2) . . ?
C6 C7 H7 120.1 . . ?
C2 C7 H7 120.1 . . ?
C13 C8 C9 119.4(2) . . ?
C13 C8 N1 119.3(2) . . ?
C9 C8 N1 121.2(2) . . ?
C10 C9 C8 120.1(2) . . ?
C10 C9 H9 120.0 . . ?
C8 C9 H9 120.0 . . ?
C9 C10 C11 120.3(2) . . ?
C9 C10 H10 119.9 . . ?
C11 C10 H10 119.9 . . ?
C10 C11 C12 120.2(2) . . ?
C10 C11 Cl1 119.8(2) . . ?
C12 C11 Cl1 120.02(19) . . ?
C13 C12 C11 119.5(2) . . ?
C13 C12 H12 120.2 . . ?
C11 C12 H12 120.2 . . ?
C12 C13 C8 120.5(2) . . ?
C12 C13 H13 119.7 . . ?
C8 C13 H13 119.7 . . ?
C15 C14 N3 107.7(2) . . ?
C15 C14 S1 128.41(18) . . ?
N3 C14 S1 123.64(17) . . ?
C14 C15 C16 106.9(2) . . ?
C14 C15 C18 123.6(2) . . ?
C16 C15 C18 129.4(2) . . ?
C17 C16 C15 107.6(2) . . ?
C17 C16 C29 122.2(2) . . ?
C15 C16 C29 130.1(2) . . ?
N3 C17 C16 108.8(2) . . ?
N3 C17 H17 125.6 . . ?
C16 C17 H17 125.6 . . ?
N2 C18 C19 122.5(2) . . ?
N2 C18 C15 116.4(2) . . ?
C19 C18 C15 121.1(2) . . ?
C20 C19 C18 119.5(2) . . ?
C20 C19 H19 120.2 . . ?
C18 C19 H19 120.2 . . ?
C19 C20 C21 118.4(2) . . ?
C19 C20 H20 120.8 . . ?
C21 C20 H20 120.8 . . ?
C22 C21 C20 118.7(2) . . ?
C22 C21 H21 120.7 . . ?
C20 C21 H21 120.7 . . ?
N2 C22 C21 124.2(3) . . ?
N2 C22 H22 117.9 . . ?
C21 C22 H22 117.9 . . ?
C28 C23 C24 120.7(2) . . ?
C28 C23 N3 119.0(2) . . ?
C24 C23 N3 120.3(2) . . ?
C25 C24 C23 119.9(2) . . ?
C25 C24 H24 120.1 . . ?
C23 C24 H24 120.1 . . ?
C24 C25 C26 118.8(2) . . ?
C24 C25 H25 120.6 . . ?
C26 C25 H25 120.6 . . ?
C25 C26 C27 121.7(2) . . ?
C25 C26 Br1 119.65(19) . . ?
C27 C26 Br1 118.66(19) . . ?
C28 C27 C26 119.1(2) . . ?
C28 C27 H27 120.5 . . ?
C26 C27 H27 120.5 . . ?
C27 C28 C23 119.8(2) . . ?
C27 C28 H28 120.1 . . ?
C23 C28 H28 120.1 . . ?
O1 C29 O2 124.5(2) . . ?
O1 C29 C16 125.1(2) . . ?
O2 C29 C16 110.4(2) . . ?
O2 C30 C31 107.0(2) . . ?
O2 C30 H30A 110.3 . . ?
C31 C30 H30A 110.3 . . ?
O2 C30 H30B 110.3 . . ?
C31 C30 H30B 110.3 . . ?
H30A C30 H30B 108.6 . . ?
C30 C31 H31A 109.5 . . ?
C30 C31 H31B 109.5 . . ?
H31A C31 H31B 109.5 . . ?
C30 C31 H31C 109.5 . . ?
H31A C31 H31C 109.5 . . ?
H31B C31 H31C 109.5 . . ?

loop_
_geom_bond_atom_site_label_1
_geom_bond_atom_site_label_2
_geom_bond_distance
_geom_bond_site_symmetry_2
_geom_bond_publ_flag
Br1 C26 1.898(2) . ?
Cl1 C11 1.729(3) . ?
S1 C14 1.738(2) . ?
S1 C1 1.807(2) . ?
O1 C29 1.202(3) . ?
O2 C29 1.344(3) . ?
O2 C30 1.449(3) . ?
N1 C1 1.269(3) . ?
N1 C8 1.421(3) . ?
N2 C22 1.342(3) . ?
N2 C18 1.347(3) . ?
N3 C17 1.358(3) . ?
N3 C14 1.402(3) . ?
N3 C23 1.433(3) . ?
C1 C2 1.487(3) . ?
C2 C7 1.392(3) . ?
C2 C3 1.395(3) . ?
C3 C4 1.389(4) . ?
C3 H3 0.9500 . ?
C4 C5 1.381(4) . ?
C4 H4 0.9500 . ?
C5 C6 1.379(4) . ?
C5 H5 0.9500 . ?
C6 C7 1.386(3) . ?
C6 H6 0.9500 . ?
C7 H7 0.9500 . ?
C8 C13 1.390(3) . ?
C8 C9 1.395(3) . ?
C9 C10 1.380(3) . ?
C9 H9 0.9500 . ?
C10 C11 1.387(4) . ?
C10 H10 0.9500 . ?
C11 C12 1.389(3) . ?
C12 C13 1.387(3) . ?
C12 H12 0.9500 . ?
C13 H13 0.9500 . ?
C14 C15 1.382(3) . ?
C15 C16 1.429(3) . ?
C15 C18 1.477(3) . ?
C16 C17 1.376(3) . ?
C16 C29 1.467(3) . ?
C17 H17 0.9500 . ?
C18 C19 1.394(3) . ?
C19 C20 1.377(3) . ?
C19 H19 0.9500 . ?
C20 C21 1.383(4) . ?
C20 H20 0.9500 . ?
C21 C22 1.376(4) . ?
C21 H21 0.9500 . ?
C22 H22 0.9500 . ?
C23 C28 1.386(3) . ?
C23 C24 1.389(3) . ?
C24 C25 1.383(3) . ?
C24 H24 0.9500 . ?
C25 C26 1.386(3) . ?
C25 H25 0.9500 . ?
C26 C27 1.387(3) . ?
C27 C28 1.379(3) . ?
C27 H27 0.9500 . ?
C28 H28 0.9500 . ?
C30 C31 1.497(4) . ?
C30 H30A 0.9900 . ?
C30 H30B 0.9900 . ?
C31 H31A 0.9800 . ?
C31 H31B 0.9800 . ?
C31 H31C 0.9800 . ?

loop_
_geom_torsion_atom_site_label_1
_geom_torsion_atom_site_label_2
_geom_torsion_atom_site_label_3
_geom_torsion_atom_site_label_4
_geom_torsion
_geom_torsion_site_symmetry_1
_geom_torsion_site_symmetry_2
_geom_torsion_site_symmetry_3
_geom_torsion_site_symmetry_4
_geom_torsion_publ_flag
C8 N1 C1 C2 -176.7(2) . . . . ?
C8 N1 C1 S1 5.2(3) . . . . ?
C14 S1 C1 N1 -161.64(19) . . . . ?
C14 S1 C1 C2 20.2(2) . . . . ?
N1 C1 C2 C7 -132.8(2) . . . . ?
S1 C1 C2 C7 45.4(3) . . . . ?
N1 C1 C2 C3 45.4(3) . . . . ?
S1 C1 C2 C3 -136.4(2) . . . . ?
C7 C2 C3 C4 -0.6(4) . . . . ?
C1 C2 C3 C4 -178.8(2) . . . . ?
C2 C3 C4 C5 0.1(4) . . . . ?
C3 C4 C5 C6 -0.1(4) . . . . ?
C4 C5 C6 C7 0.6(4) . . . . ?
C5 C6 C7 C2 -1.0(4) . . . . ?
C3 C2 C7 C6 1.0(4) . . . . ?
C1 C2 C7 C6 179.2(2) . . . . ?
C1 N1 C8 C13 -111.8(3) . . . . ?
C1 N1 C8 C9 71.4(3) . . . . ?
C13 C8 C9 C10 2.5(4) . . . . ?
N1 C8 C9 C10 179.2(2) . . . . ?
C8 C9 C10 C11 -1.2(4) . . . . ?
C9 C10 C11 C12 -0.3(4) . . . . ?
C9 C10 C11 Cl1 178.8(2) . . . . ?
C10 C11 C12 C13 0.4(4) . . . . ?
Cl1 C11 C12 C13 -178.66(19) . . . . ?
C11 C12 C13 C8 0.9(4) . . . . ?
C9 C8 C13 C12 -2.4(4) . . . . ?
N1 C8 C13 C12 -179.2(2) . . . . ?
C17 N3 C14 C15 1.3(3) . . . . ?
C23 N3 C14 C15 -178.9(2) . . . . ?
C17 N3 C14 S1 -173.45(17) . . . . ?
C23 N3 C14 S1 6.4(3) . . . . ?
C1 S1 C14 C15 -111.5(2) . . . . ?
C1 S1 C14 N3 62.1(2) . . . . ?
N3 C14 C15 C16 -0.6(3) . . . . ?
S1 C14 C15 C16 173.76(18) . . . . ?
N3 C14 C15 C18 -177.3(2) . . . . ?
S1 C14 C15 C18 -2.9(4) . . . . ?
C14 C15 C16 C17 -0.2(3) . . . . ?
C18 C15 C16 C17 176.2(2) . . . . ?
C14 C15 C16 C29 176.5(2) . . . . ?
C18 C15 C16 C29 -7.0(4) . . . . ?
C14 N3 C17 C16 -1.4(3) . . . . ?
C23 N3 C17 C16 178.7(2) . . . . ?
C15 C16 C17 N3 1.0(3) . . . . ?
C29 C16 C17 N3 -176.1(2) . . . . ?
C22 N2 C18 C19 1.1(3) . . . . ?
C22 N2 C18 C15 179.7(2) . . . . ?
C14 C15 C18 N2 -53.1(3) . . . . ?
C16 C15 C18 N2 131.0(3) . . . . ?
C14 C15 C18 C19 125.6(3) . . . . ?
C16 C15 C18 C19 -50.3(3) . . . . ?
N2 C18 C19 C20 -2.6(4) . . . . ?
C15 C18 C19 C20 178.8(2) . . . . ?
C18 C19 C20 C21 1.7(4) . . . . ?
C19 C20 C21 C22 0.5(4) . . . . ?
C18 N2 C22 C21 1.3(4) . . . . ?
C20 C21 C22 N2 -2.1(4) . . . . ?
C17 N3 C23 C28 49.4(3) . . . . ?
C14 N3 C23 C28 -130.5(2) . . . . ?
C17 N3 C23 C24 -127.7(3) . . . . ?
C14 N3 C23 C24 52.4(3) . . . . ?
C28 C23 C24 C25 1.5(4) . . . . ?
N3 C23 C24 C25 178.6(2) . . . . ?
C23 C24 C25 C26 -1.4(4) . . . . ?
C24 C25 C26 C27 0.2(4) . . . . ?
C24 C25 C26 Br1 -179.03(18) . . . . ?
C25 C26 C27 C28 1.0(4) . . . . ?
Br1 C26 C27 C28 -179.79(18) . . . . ?
C26 C27 C28 C23 -0.9(4) . . . . ?
C24 C23 C28 C27 -0.3(4) . . . . ?
N3 C23 C28 C27 -177.4(2) . . . . ?
C30 O2 C29 O1 -4.8(3) . . . . ?
C30 O2 C29 C16 175.6(2) . . . . ?
C17 C16 C29 O1 -9.9(4) . . . . ?
C15 C16 C29 O1 173.8(2) . . . . ?
C17 C16 C29 O2 169.7(2) . . . . ?
C15 C16 C29 O2 -6.7(3) . . . . ?
C29 O2 C30 C31 -151.4(2) . . . . ?

loop_
_cod_related_entry_id
_cod_related_entry_database
_cod_related_entry_code
1 ChemSpider 30659171
